data_7250621
loop_
_publ_author_name
'Teixeira, Micha\"el'
'Baudron, St\'ephane A.'

_publ_section_title
;
 Impact of ligand functionalization on the structure of strontium MOFs
 prepared in a deep eutectic solvent
;
_journal_issue 32
_journal_name_full CrystEngComm
_journal_page_first 5421
_journal_page_last 5430
_journal_paper_doi 10.1039/D5CE00497G
_journal_volume 27
_journal_year 2025
_chemical_formula_moiety 'C14 H15 N5 O6 Sr'
_chemical_formula_sum 'C14 H15 N5 O6 Sr'
_chemical_formula_weight 436.93
_space_group_crystal_system tetragonal
_space_group_IT_number 88
_space_group_name_Hall '-I 4ad'
_space_group_name_H-M_alt 'I 41/a :2'
_atom_sites_solution_hydrogens geom
_atom_sites_solution_primary direct
_atom_sites_solution_secondary difmap
_audit_creation_method SHELXL-2019/3
_audit_update_record
;
2025-05-12 deposited with the CCDC.	2025-07-03 downloaded from the CCDC.
;
_cell_angle_alpha 90
_cell_angle_beta 90
_cell_angle_gamma 90
_cell_formula_units_Z 16
_cell_length_a 27.3016(4)
_cell_length_b 27.3016(4)
_cell_length_c 13.4005(3)
_cell_measurement_reflns_used 7736
_cell_measurement_temperature 120(2)
_cell_measurement_theta_max 66.55
_cell_measurement_theta_min 3.24
_cell_volume 9988.4(3)
_computing_cell_refinement 'Bruker SAINT'
_computing_data_collection 'Bruker APEX4'
_computing_data_reduction 'Bruker SAINT'
_computing_molecular_graphics 'Bruker SHELXTL'
_computing_publication_material 'Bruker SHELXTL'
_computing_structure_refinement 'SHELXL-2019/2(Sheldrick, 2019)'
_computing_structure_solution 'SHELXT 2018/2 (Sheldrick, 2018)'
_diffrn_ambient_temperature 120(2)
_diffrn_measured_fraction_theta_full 0.998
_diffrn_measured_fraction_theta_max 0.998
_diffrn_measurement_device_type 'Bruker PHOTON-III CPAD'
_diffrn_measurement_method '\f and \w shuterless scans'
_diffrn_radiation_type CuK\a
_diffrn_radiation_wavelength 1.54178
_diffrn_reflns_av_R_equivalents 0.1751
_diffrn_reflns_av_unetI/netI 0.0839
_diffrn_reflns_Laue_measured_fraction_full 0.998
_diffrn_reflns_Laue_measured_fraction_max 0.998
_diffrn_reflns_limit_h_max 32
_diffrn_reflns_limit_h_min -32
_diffrn_reflns_limit_k_max 32
_diffrn_reflns_limit_k_min -32
_diffrn_reflns_limit_l_max 12
_diffrn_reflns_limit_l_min -15
_diffrn_reflns_number 30058
_diffrn_reflns_point_group_measured_fraction_full 0.998
_diffrn_reflns_point_group_measured_fraction_max 0.998
_diffrn_reflns_theta_full 66.610
_diffrn_reflns_theta_max 66.610
_diffrn_reflns_theta_min 2.289
_diffrn_source 'Cu-ImuS DIAMOND microfocus tube'
_exptl_absorpt_coefficient_mu 3.277
_exptl_absorpt_correction_T_max 0.7528
_exptl_absorpt_correction_T_min 0.5021
_exptl_absorpt_correction_type multi-scan
_exptl_absorpt_process_details sadabs
_exptl_crystal_colour orange
_exptl_crystal_density_diffrn 1.162
_exptl_crystal_description needle
_exptl_crystal_F_000 3520
_exptl_crystal_size_max 0.180
_exptl_crystal_size_mid 0.060
_exptl_crystal_size_min 0.040
_refine_diff_density_max 1.745
_refine_diff_density_min -0.904
_refine_diff_density_rms 0.186
_refine_ls_extinction_method none
_refine_ls_goodness_of_fit_ref 1.153
_refine_ls_hydrogen_treatment constr
_refine_ls_matrix_type full
_refine_ls_number_parameters 239
_refine_ls_number_reflns 4403
_refine_ls_number_restraints 45
_refine_ls_restrained_S_all 1.152
_refine_ls_R_factor_all 0.1232
_refine_ls_R_factor_gt 0.0997
_refine_ls_shift/su_max 0.001
_refine_ls_shift/su_mean 0.000
_refine_ls_structure_factor_coef Fsqd
_refine_ls_weighting_details 'w=1/[\s^2^(Fo^2^)+(0.2000P)^2^] where P=(Fo^2^+2Fc^2^)/3'
_refine_ls_weighting_scheme calc
_refine_ls_wR_factor_gt 0.2693
_refine_ls_wR_factor_ref 0.2999
_reflns_Friedel_coverage 0.000
_reflns_number_gt 3421
_reflns_number_total 4403
_reflns_threshold_expression 'I > 2\s(I)'
_cod_data_source_file d5ce00497g2.cif
_cod_data_source_block SrMOF8
_cod_depositor_comments 'Adding full bibliography for 7250617--7250624.cif.'
_cod_original_cell_volume 9988.4(4)
_cod_original_sg_symbol_H-M 'I 41/a'
_cod_database_code 7250621
_shelx_shelxl_version_number 2019/3
_shelx_space_group_comment
;
The symmetry employed for this shelxl refinement is uniquely defined
by the following loop, which should always be used as a source of
symmetry information in preference to the above space-group names.
They are only intended as comments.
;
_shelx_estimated_absorpt_t_min 0.590
_shelx_estimated_absorpt_t_max 0.880

loop_
_space_group_symop_operation_xyz
'x, y, z'
'-x+1/2, -y, z+1/2'
'-y+3/4, x+1/4, z+1/4'
'y+3/4, -x+3/4, z+3/4'
'x+1/2, y+1/2, z+1/2'
'-x+1, -y+1/2, z+1'
'-y+5/4, x+3/4, z+3/4'
'y+5/4, -x+5/4, z+5/4'
'-x, -y, -z'
'x-1/2, y, -z-1/2'
'y-3/4, -x-1/4, -z-1/4'
'-y-3/4, x-3/4, -z-3/4'
'-x+1/2, -y+1/2, -z+1/2'
'x, y+1/2, -z'
'y-1/4, -x+1/4, -z+1/4'
'-y-1/4, x-1/4, -z-1/4'

loop_
_atom_site_label
_atom_site_type_symbol
_atom_site_fract_x
_atom_site_fract_y
_atom_site_fract_z
_atom_site_U_iso_or_equiv
_atom_site_adp_type
_atom_site_occupancy
_atom_site_site_symmetry_order
_atom_site_calc_flag
_atom_site_refinement_flags_posn
_atom_site_refinement_flags_adp
_atom_site_refinement_flags_occupancy
_atom_site_disorder_assembly
_atom_site_disorder_group
C1 C 0.7402(7) 0.6918(6) 0.7049(9) 0.057(4) Uani 1 1 d . . . . .
C2 C 0.7321(7) 0.6607(5) 0.7885(9) 0.051(4) Uani 1 1 d . . . . .
H2 H 0.729223 0.674792 0.853041 0.061 Uiso 1 1 calc R U . . .
C3 C 0.7284(6) 0.6109(4) 0.7780(9) 0.043(3) Uani 1 1 d . . . . .
C4 C 0.7308(5) 0.5895(4) 0.6840(8) 0.036(2) Uani 1 1 d . . . . .
H4 H 0.727175 0.555004 0.677973 0.044 Uiso 1 1 calc R U . . .
C5 C 0.7384(5) 0.6179(4) 0.5969(9) 0.041(3) Uani 1 1 d . . . . .
C6 C 0.7412(7) 0.6694(5) 0.6086(9) 0.056(4) Uani 1 1 d . . . . .
H6 H 0.743898 0.689541 0.551034 0.067 Uiso 1 1 calc R U . . .
C7 C 0.7221(5) 0.5793(5) 0.8690(9) 0.040(3) Uani 1 1 d . . . . .
C8 C 0.7423(5) 0.5952(4) 0.4956(8) 0.038(3) Uani 1 1 d . . . . .
C9 C 0.6054(8) 0.5828(8) 0.9066(13) 0.079(6) Uani 1 1 d . . . . .
C10 C 0.5599(13) 0.6270(15) 0.794(2) 0.157(10) Uani 1 1 d D U . . .
H10A H 0.565083 0.660044 0.764869 0.189 Uiso 1 1 calc R U . . .
H10B H 0.524673 0.618520 0.791024 0.189 Uiso 1 1 calc R U . . .
C11 C 0.5921(13) 0.5881(13) 0.743(2) 0.157(10) Uani 1 1 d D U . . .
H11A H 0.572819 0.567940 0.695873 0.189 Uiso 1 1 calc R U . . .
H11B H 0.619848 0.603280 0.707132 0.189 Uiso 1 1 calc R U . . .
C12 C 0.6087(10) 0.4485(10) 0.927(2) 0.072(6) Uani 0.7 1 d . . P A 1
C13 C 0.5329(8) 0.4365(19) 0.852(4) 0.143(11) Uani 0.7 1 d D U P A 1
H13A H 0.523397 0.461410 0.802219 0.171 Uiso 0.7 1 calc R U P A 1
H13B H 0.514299 0.406132 0.838830 0.171 Uiso 0.7 1 calc R U P A 1
C14 C 0.5224(7) 0.4538(18) 0.950(2) 0.143(11) Uani 0.7 1 d D U P A 1
H14A H 0.501532 0.430367 0.986854 0.171 Uiso 0.7 1 calc R U P A 1
H14B H 0.505850 0.486072 0.947797 0.171 Uiso 0.7 1 calc R U P A 1
C12B C 0.631(2) 0.4122(19) 0.972(5) 0.072(6) Uani 0.3 1 d D . P A 2
C13B C 0.621(3) 0.3297(18) 1.002(5) 0.143(11) Uani 0.3 1 d D . P A 2
H13C H 0.644667 0.302728 1.012406 0.171 Uiso 0.3 1 calc R U P A 2
H13D H 0.590181 0.316156 0.974535 0.171 Uiso 0.3 1 calc R U P A 2
C14B C 0.612(3) 0.359(3) 1.099(4) 0.143(11) Uani 0.3 1 d D . P A 2
H14C H 0.582696 0.346662 1.135080 0.171 Uiso 0.3 1 calc R U P A 2
H14D H 0.640755 0.358274 1.143459 0.171 Uiso 0.3 1 calc R U P A 2
N1 N 0.7474(7) 0.7407(4) 0.7068(8) 0.070(5) Uani 1 1 d . . . . .
N2 N 0.5797(9) 0.6228(10) 0.8921(15) 0.130(8) Uani 1 1 d . U . . .
H2A H 0.574930 0.644938 0.938832 0.156 Uiso 1 1 calc R U . . .
N3 N 0.6088(9) 0.5596(10) 0.8251(13) 0.117(7) Uani 1 1 d . U . . .
H3 H 0.620030 0.529473 0.819924 0.141 Uiso 1 1 calc R U . . .
N4 N 0.5852(7) 0.4270(13) 0.8464(17) 0.118(12) Uani 0.7 1 d D . P A 1
H4A H 0.599743 0.410043 0.798944 0.142 Uiso 0.7 1 calc R U P A 1
N5 N 0.5706(7) 0.4578(11) 0.9955(18) 0.101(9) Uani 0.7 1 d D . P A 1
H5 H 0.575493 0.465105 1.058662 0.121 Uiso 0.7 1 calc R U P A 1
N4B N 0.6412(19) 0.3670(19) 0.936(4) 0.118(12) Uani 0.3 1 d D . P A 2
H4B H 0.657643 0.360915 0.881207 0.142 Uiso 0.3 1 calc R U P A 2
N5B N 0.604(2) 0.406(3) 1.054(4) 0.101(9) Uani 0.3 1 d D . P A 2
H5B H 0.583719 0.428486 1.077432 0.121 Uiso 0.3 1 calc R U P A 2
O1 O 0.7262(5) 0.6005(3) 0.9525(6) 0.060(3) Uani 1 1 d . . . . .
O2 O 0.7142(3) 0.5352(3) 0.8584(6) 0.0363(19) Uani 1 1 d . . . . .
O3 O 0.7392(5) 0.6220(4) 0.4212(7) 0.061(3) Uani 1 1 d . . . . .
O4 O 0.7494(3) 0.5503(3) 0.4927(6) 0.0374(18) Uani 1 1 d . . . . .
O5 O 0.6208(5) 0.5689(6) 0.9911(10) 0.090(5) Uani 1 1 d . . . . .
O6 O 0.6522(4) 0.4553(4) 0.9349(7) 0.057(3) Uani 1 1 d . . . . .
Sr1 Sr 0.69737(4) 0.52251(4) 1.05064(7) 0.0344(3) Uani 1 1 d . . . . .

loop_
_atom_site_aniso_label
_atom_site_aniso_U_11
_atom_site_aniso_U_22
_atom_site_aniso_U_33
_atom_site_aniso_U_23
_atom_site_aniso_U_13
_atom_site_aniso_U_12
C1 0.090(12) 0.056(8) 0.023(6) -0.001(6) 0.008(7) 0.005(8)
C2 0.093(11) 0.040(6) 0.020(5) 0.006(5) 0.012(6) 0.007(8)
C3 0.064(8) 0.035(6) 0.031(6) -0.004(5) 0.002(6) -0.003(6)
C4 0.057(7) 0.027(5) 0.025(5) -0.002(4) 0.000(5) 0.007(5)
C5 0.053(8) 0.034(6) 0.035(7) -0.014(5) 0.003(5) -0.004(5)
C6 0.118(14) 0.031(6) 0.018(5) 0.002(5) 0.000(7) -0.003(7)
C7 0.045(7) 0.050(7) 0.026(6) 0.011(5) -0.004(5) 0.008(6)
C8 0.066(8) 0.035(6) 0.014(5) -0.001(5) 0.000(5) 0.000(6)
C9 0.098(15) 0.091(14) 0.049(10) -0.002(9) 0.017(9) 0.015(12)
C10 0.160(19) 0.20(2) 0.109(14) -0.007(14) -0.044(13) 0.094(17)
C11 0.160(19) 0.20(2) 0.109(14) -0.007(14) -0.044(13) 0.094(17)
C12 0.080(17) 0.068(14) 0.068(14) -0.023(12) 0.030(12) -0.018(12)
C13 0.088(14) 0.19(3) 0.15(2) -0.026(19) -0.014(16) -0.055(16)
C14 0.088(14) 0.19(3) 0.15(2) -0.026(19) -0.014(16) -0.055(16)
C12B 0.080(17) 0.068(14) 0.068(14) -0.023(12) 0.030(12) -0.018(12)
C13B 0.088(14) 0.19(3) 0.15(2) -0.026(19) -0.014(16) -0.055(16)
C14B 0.088(14) 0.19(3) 0.15(2) -0.026(19) -0.014(16) -0.055(16)
N1 0.163(15) 0.029(5) 0.019(4) 0.000(4) 0.006(6) 0.001(7)
N2 0.156(18) 0.159(18) 0.076(11) -0.002(12) -0.021(12) 0.070(15)
N3 0.137(16) 0.154(17) 0.061(9) 0.017(11) 0.010(10) 0.059(14)
N4 0.051(11) 0.23(4) 0.070(14) -0.057(18) 0.027(10) -0.051(16)
N5 0.065(13) 0.16(3) 0.072(14) -0.027(15) 0.029(10) -0.046(14)
N4B 0.051(11) 0.23(4) 0.070(14) -0.057(18) 0.027(10) -0.051(16)
N5B 0.065(13) 0.16(3) 0.072(14) -0.027(15) 0.029(10) -0.046(14)
O1 0.128(10) 0.036(5) 0.017(4) -0.004(3) 0.002(5) -0.014(5)
O2 0.055(5) 0.032(4) 0.022(4) 0.000(3) 0.009(3) 0.001(3)
O3 0.117(10) 0.042(5) 0.023(4) -0.003(4) 0.007(5) 0.009(6)
O4 0.055(5) 0.032(4) 0.025(4) 0.001(3) 0.003(4) 0.001(4)
O5 0.075(8) 0.131(13) 0.063(7) -0.009(8) -0.012(6) 0.054(8)
O6 0.052(6) 0.083(7) 0.035(5) 0.002(5) -0.002(4) -0.025(5)
Sr1 0.0371(6) 0.0465(6) 0.0197(5) 0.0023(4) 0.0014(4) 0.0008(6)

loop_
_atom_type_symbol
_atom_type_description
_atom_type_scat_dispersion_real
_atom_type_scat_dispersion_imag
_atom_type_scat_source
C C 0.0181 0.0091 'International Tables Vol C Tables 4.2.6.8 and 6.1.1.4'
H H 0.0000 0.0000 'International Tables Vol C Tables 4.2.6.8 and 6.1.1.4'
N N 0.0311 0.0180 'International Tables Vol C Tables 4.2.6.8 and 6.1.1.4'
O O 0.0492 0.0322 'International Tables Vol C Tables 4.2.6.8 and 6.1.1.4'
Sr Sr -0.3528 1.8200 'International Tables Vol C Tables 4.2.6.8 and 6.1.1.4'

loop_
_geom_angle_atom_site_label_1
_geom_angle_atom_site_label_2
_geom_angle_atom_site_label_3
_geom_angle
_geom_angle_site_symmetry_1
_geom_angle_site_symmetry_3
_geom_angle_publ_flag
N1 C1 C2 126.7(12) . . ?
N1 C1 C6 116.0(12) . . ?
C2 C1 C6 117.4(13) . . ?
C3 C2 C1 121.5(12) . . ?
C3 C2 H2 119.2 . . ?
C1 C2 H2 119.2 . . ?
C2 C3 C4 120.4(11) . . ?
C2 C3 C7 119.7(11) . . ?
C4 C3 C7 119.9(11) . . ?
C3 C4 C5 121.5(10) . . ?
C3 C4 H4 119.3 . . ?
C5 C4 H4 119.3 . . ?
C6 C5 C4 117.5(10) . . ?
C6 C5 C8 120.5(11) . . ?
C4 C5 C8 122.0(10) . . ?
C5 C6 C1 121.6(12) . . ?
C5 C6 H6 119.2 . . ?
C1 C6 H6 119.2 . . ?
O2 C7 O1 124.3(11) . . ?
O2 C7 C3 119.2(10) . . ?
O1 C7 C3 116.4(11) . . ?
O2 C7 Sr1 62.8(6) . . ?
O1 C7 Sr1 62.1(6) . . ?
C3 C7 Sr1 172.9(10) . . ?
O3 C8 O4 124.6(11) . . ?
O3 C8 C5 118.8(11) . . ?
O4 C8 C5 116.7(10) . . ?
O3 C8 Sr1 62.8(6) . 8_453 ?
O4 C8 Sr1 62.9(6) . 8_453 ?
C5 C8 Sr1 168.1(9) . 8_453 ?
O5 C9 N3 127(2) . . ?
O5 C9 N2 124.1(19) . . ?
N3 C9 N2 109(2) . . ?
N2 C10 C11 98(2) . . ?
N2 C10 H10A 112.2 . . ?
C11 C10 H10A 112.2 . . ?
N2 C10 H10B 112.2 . . ?
C11 C10 H10B 112.2 . . ?
H10A C10 H10B 109.8 . . ?
N3 C11 C10 103(2) . . ?
N3 C11 H11A 111.2 . . ?
C10 C11 H11A 111.2 . . ?
N3 C11 H11B 111.2 . . ?
C10 C11 H11B 111.2 . . ?
H11A C11 H11B 109.1 . . ?
O6 C12 N4 126(2) . . ?
O6 C12 N5 129(2) . . ?
N4 C12 N5 104(2) . . ?
C14 C13 N4 108(2) . . ?
C14 C13 H13A 110.1 . . ?
N4 C13 H13A 110.1 . . ?
C14 C13 H13B 110.1 . . ?
N4 C13 H13B 110.1 . . ?
H13A C13 H13B 108.4 . . ?
C13 C14 N5 103.2(15) . . ?
C13 C14 H14A 111.1 . . ?
N5 C14 H14A 111.1 . . ?
C13 C14 H14B 111.1 . . ?
N5 C14 H14B 111.1 . . ?
H14A C14 H14B 109.1 . . ?
N5B C12B N4B 107(5) . . ?
N5B C12B O6 128(5) . . ?
N4B C12B O6 124(4) . . ?
N4B C13B C14B 102.3(9) . . ?
N4B C13B H13C 111.3 . . ?
C14B C13B H13C 111.3 . . ?
N4B C13B H13D 111.3 . . ?
C14B C13B H13D 111.3 . . ?
H13C C13B H13D 109.2 . . ?
N5B C14B C13B 98(4) . . ?
N5B C14B H14C 112.2 . . ?
C13B C14B H14C 112.2 . . ?
N5B C14B H14D 112.2 . . ?
C13B C14B H14D 112.2 . . ?
H14C C14B H14D 109.8 . . ?
N1 N1 C1 115.4(13) 13_666 . ?
C9 N2 C10 114(2) . . ?
C9 N2 H2A 123.0 . . ?
C10 N2 H2A 123.0 . . ?
C9 N3 C11 112(2) . . ?
C9 N3 H3 124.2 . . ?
C11 N3 H3 124.2 . . ?
C12 N4 C13 110(2) . . ?
C12 N4 H4A 125.2 . . ?
C13 N4 H4A 125.2 . . ?
C12 N5 C14 112(2) . . ?
C12 N5 H5 123.9 . . ?
C14 N5 H5 123.9 . . ?
C12B N4B C13B 111(4) . . ?
C12B N4B H4B 124.7 . . ?
C13B N4B H4B 124.7 . . ?
C12B N5B C14B 112(5) . . ?
C12B N5B H5B 124.2 . . ?
C14B N5B H5B 124.2 . . ?
C7 O1 Sr1 92.6(7) . . ?
C7 O2 Sr1 158.6(8) . 7_544 ?
C7 O2 Sr1 92.6(7) . . ?
Sr1 O2 Sr1 101.5(3) 7_544 . ?
C8 O3 Sr1 92.6(7) . 8_453 ?
C8 O4 Sr1 146.9(8) . 2_664 ?
C8 O4 Sr1 92.5(6) . 8_453 ?
Sr1 O4 Sr1 100.2(3) 2_664 8_453 ?
C9 O5 Sr1 134.0(12) . . ?
C12 O6 Sr1 127.3(13) . . ?
C12B O6 Sr1 124(3) . . ?
C12 O6 Sr1 131.7(13) . 7_544 ?
C12B O6 Sr1 118(2) . 7_544 ?
Sr1 O6 Sr1 95.0(3) . 7_544 ?
O2 Sr1 O5 142.2(4) 8_454 . ?
O2 Sr1 O4 70.8(3) 8_454 2_665 ?
O5 Sr1 O4 138.0(4) . 2_665 ?
O2 Sr1 O1 75.7(3) 8_454 . ?
O5 Sr1 O1 71.9(5) . . ?
O4 Sr1 O1 107.7(3) 2_665 . ?
O2 Sr1 O2 96.6(2) 8_454 . ?
O5 Sr1 O2 77.0(4) . . ?
O4 Sr1 O2 73.1(2) 2_665 . ?
O1 Sr1 O2 49.6(2) . . ?
O2 Sr1 O3 122.4(3) 8_454 7_545 ?
O5 Sr1 O3 77.1(4) . 7_545 ?
O4 Sr1 O3 108.8(3) 2_665 7_545 ?
O1 Sr1 O3 143.0(4) . 7_545 ?
O2 Sr1 O3 139.9(3) . 7_545 ?
O2 Sr1 O4 73.5(2) 8_454 7_545 ?
O5 Sr1 O4 116.0(4) . 7_545 ?
O4 Sr1 O4 95.5(2) 2_665 7_545 ?
O1 Sr1 O4 132.3(3) . 7_545 ?
O2 Sr1 O4 167.1(3) . 7_545 ?
O3 Sr1 O4 49.0(3) 7_545 7_545 ?
O2 Sr1 O6 134.6(3) 8_454 . ?
O5 Sr1 O6 77.6(4) . . ?
O4 Sr1 O6 64.0(3) 2_665 . ?
O1 Sr1 O6 113.6(3) . . ?
O2 Sr1 O6 66.9(3) . . ?
O3 Sr1 O6 77.9(3) 7_545 . ?
O4 Sr1 O6 114.0(3) 7_545 . ?
O2 Sr1 O6 67.6(3) 8_454 8_454 ?
O5 Sr1 O6 84.2(4) . 8_454 ?
O4 Sr1 O6 136.9(3) 2_665 8_454 ?
O1 Sr1 O6 72.4(3) . 8_454 ?
O2 Sr1 O6 122.0(3) . 8_454 ?
O3 Sr1 O6 85.0(4) 7_545 8_454 ?
O4 Sr1 O6 62.6(3) 7_545 8_454 ?
O6 Sr1 O6 157.3(3) . 8_454 ?
O2 Sr1 C7 87.8(3) 8_454 . ?
O5 Sr1 C7 70.9(4) . . ?
O4 Sr1 C7 91.6(3) 2_665 . ?
O1 Sr1 C7 25.2(3) . . ?
O2 Sr1 C7 24.6(3) . . ?
O3 Sr1 C7 147.4(3) 7_545 . ?
O4 Sr1 C7 156.4(3) 7_545 . ?
O6 Sr1 C7 89.3(3) . . ?
O6 Sr1 C7 97.4(3) 8_454 . ?
O2 Sr1 C8 98.1(3) 8_454 7_545 ?
O5 Sr1 C8 95.2(4) . 7_545 ?
O4 Sr1 C8 105.7(3) 2_665 7_545 ?
O1 Sr1 C8 141.5(3) . 7_545 ?
O2 Sr1 C8 164.0(3) . 7_545 ?
O3 Sr1 C8 24.6(3) 7_545 7_545 ?
O4 Sr1 C8 24.7(3) 7_545 7_545 ?
O6 Sr1 C8 97.9(3) . 7_545 ?
O6 Sr1 C8 70.2(3) 8_454 7_545 ?
C7 Sr1 C8 162.7(4) . 7_545 ?
O2 Sr1 Sr1 97.70(17) 8_454 7_544 ?
O5 Sr1 Sr1 99.2(3) . 7_544 ?
O4 Sr1 Sr1 40.55(17) 2_665 7_544 ?
O1 Sr1 Sr1 86.26(18) . 7_544 ?
O2 Sr1 Sr1 38.42(17) . 7_544 ?
O3 Sr1 Sr1 118.7(3) 7_545 7_544 ?
O4 Sr1 Sr1 133.1(2) 7_545 7_544 ?
O6 Sr1 Sr1 42.9(2) . 7_544 ?
O6 Sr1 Sr1 156.3(2) 8_454 7_544 ?
C7 Sr1 Sr1 62.3(3) . 7_544 ?
C8 Sr1 Sr1 132.2(3) 7_545 7_544 ?

loop_
_geom_bond_atom_site_label_1
_geom_bond_atom_site_label_2
_geom_bond_distance
_geom_bond_site_symmetry_2
_geom_bond_publ_flag
C1 N1 1.35(2) . ?
C1 C2 1.423(18) . ?
C1 C6 1.427(18) . ?
C2 C3 1.370(18) . ?
C2 H2 0.9500 . ?
C3 C4 1.391(16) . ?
C3 C7 1.503(16) . ?
C4 C5 1.417(17) . ?
C4 H4 0.9500 . ?
C5 C6 1.416(17) . ?
C5 C8 1.497(16) . ?
C6 H6 0.9500 . ?
C7 O2 1.233(15) . ?
C7 O1 1.265(15) . ?
C7 Sr1 2.964(12) . ?
C8 O3 1.238(15) . ?
C8 O4 1.243(14) . ?
C8 Sr1 2.976(11) 8_453 ?
C9 O5 1.27(2) . ?
C9 N3 1.27(3) . ?
C9 N2 1.31(3) . ?
C10 N2 1.43(3) . ?
C10 C11 1.536(10) . ?
C10 H10A 0.9900 . ?
C10 H10B 0.9900 . ?
C11 N3 1.42(3) . ?
C11 H11A 0.9900 . ?
C11 H11B 0.9900 . ?
C12 O6 1.21(3) . ?
C12 N4 1.38(3) . ?
C12 N5 1.41(3) . ?
C13 C14 1.42(4) . ?
C13 N4 1.454(10) . ?
C13 H13A 0.9900 . ?
C13 H13B 0.9900 . ?
C14 N5 1.453(10) . ?
C14 H14A 0.9900 . ?
C14 H14B 0.9900 . ?
C12B N5B 1.34(7) . ?
C12B N4B 1.351(10) . ?
C12B O6 1.40(6) . ?
C13B N4B 1.450(10) . ?
C13B C14B 1.540(10) . ?
C13B H13C 0.9900 . ?
C13B H13D 0.9900 . ?
C14B N5B 1.451(10) . ?
C14B H14C 0.9900 . ?
C14B H14D 0.9900 . ?
N1 N1 1.27(2) 13_666 ?
N2 H2A 0.8800 . ?
N3 H3 0.8800 . ?
N4 H4A 0.8800 . ?
N5 H5 0.8800 . ?
N4B H4B 0.8800 . ?
N5B H5B 0.8800 . ?
O1 Sr1 2.623(9) . ?
O2 Sr1 2.545(8) 7_544 ?
O2 Sr1 2.639(7) . ?
O3 Sr1 2.650(9) 8_453 ?
O4 Sr1 2.582(8) 2_664 ?
O4 Sr1 2.651(8) 8_453 ?
O5 Sr1 2.570(11) . ?
O6 Sr1 2.701(10) . ?
O6 Sr1 2.740(10) 7_544 ?
Sr1 Sr1 4.0134(9) 7_544 ?

loop_
_geom_hbond_atom_site_label_D
_geom_hbond_atom_site_label_H
_geom_hbond_atom_site_label_A
_geom_hbond_distance_DH
_geom_hbond_distance_HA
_geom_hbond_distance_DA
_geom_hbond_angle_DHA
_geom_hbond_site_symmetry_A
_geom_hbond_publ_flag
N3 H3 O1 0.88 2.29 3.02(3) 140.4 7_544 yes
N4^a H4A^a O5 0.88 2.59 3.35(3) 145.2 7_544 yes
N5^a H5^a O3 0.88 2.18 2.96(2) 146.4 7_545 yes
N4B^b H4B^b O5 0.88 2.00 2.84(5) 157.7 7_544 yes

loop_
_geom_torsion_atom_site_label_1
_geom_torsion_atom_site_label_2
_geom_torsion_atom_site_label_3
_geom_torsion_atom_site_label_4
_geom_torsion
_geom_torsion_site_symmetry_1
_geom_torsion_site_symmetry_2
_geom_torsion_site_symmetry_3
_geom_torsion_site_symmetry_4
_geom_torsion_publ_flag
N1 C1 C2 C3 -175.7(18) . . . . ?
C6 C1 C2 C3 4(3) . . . . ?
C1 C2 C3 C4 -2(3) . . . . ?
C1 C2 C3 C7 177.4(16) . . . . ?
C2 C3 C4 C5 2(2) . . . . ?
C7 C3 C4 C5 -177.9(13) . . . . ?
C3 C4 C5 C6 -3(2) . . . . ?
C3 C4 C5 C8 178.2(13) . . . . ?
C4 C5 C6 C1 5(2) . . . . ?
C8 C5 C6 C1 -176.5(15) . . . . ?
N1 C1 C6 C5 174.6(17) . . . . ?
C2 C1 C6 C5 -5(3) . . . . ?
C2 C3 C7 O2 173.2(14) . . . . ?
C4 C3 C7 O2 -7(2) . . . . ?
C2 C3 C7 O1 -8(2) . . . . ?
C4 C3 C7 O1 171.7(14) . . . . ?
C6 C5 C8 O3 -13(2) . . . . ?
C4 C5 C8 O3 165.9(14) . . . . ?
C6 C5 C8 O4 166.0(14) . . . . ?
C4 C5 C8 O4 -15(2) . . . . ?
C6 C5 C8 Sr1 81(4) . . . 8_453 ?
C4 C5 C8 Sr1 -100(4) . . . 8_453 ?
N2 C10 C11 N3 20(4) . . . . ?
N4 C13 C14 N5 5(5) . . . . ?
N4B C13B C14B N5B 28(8) . . . . ?
C2 C1 N1 N1 8(4) . . . 13_666 ?
C6 C1 N1 N1 -171(2) . . . 13_666 ?
O5 C9 N2 C10 -171(3) . . . . ?
N3 C9 N2 C10 4(4) . . . . ?
C11 C10 N2 C9 -16(4) . . . . ?
O5 C9 N3 C11 -174(3) . . . . ?
N2 C9 N3 C11 11(4) . . . . ?
C10 C11 N3 C9 -20(4) . . . . ?
O6 C12 N4 C13 -166(3) . . . . ?
N5 C12 N4 C13 17(4) . . . . ?
C14 C13 N4 C12 -14(5) . . . . ?
O6 C12 N5 C14 168(3) . . . . ?
N4 C12 N5 C14 -15(4) . . . . ?
C13 C14 N5 C12 6(5) . . . . ?
N5B C12B N4B C13B -3(8) . . . . ?
O6 C12B N4B C13B 169(7) . . . . ?
C14B C13B N4B C12B -18(9) . . . . ?
N4B C12B N5B C14B 24(8) . . . . ?
O6 C12B N5B C14B -147(7) . . . . ?
C13B C14B N5B C12B -33(8) . . . . ?
O2 C7 O1 Sr1 -9.2(15) . . . . ?
C3 C7 O1 Sr1 172.2(11) . . . . ?
O1 C7 O2 Sr1 -122.4(19) . . . 7_544 ?
C3 C7 O2 Sr1 56(3) . . . 7_544 ?
Sr1 C7 O2 Sr1 -132(2) . . . 7_544 ?
O1 C7 O2 Sr1 9.1(15) . . . . ?
C3 C7 O2 Sr1 -172.3(12) . . . . ?
O4 C8 O3 Sr1 -12.2(15) . . . 8_453 ?
C5 C8 O3 Sr1 166.6(11) . . . 8_453 ?
O3 C8 O4 Sr1 125.1(14) . . . 2_664 ?
C5 C8 O4 Sr1 -54(2) . . . 2_664 ?
Sr1 C8 O4 Sr1 113.0(14) 8_453 . . 2_664 ?
O3 C8 O4 Sr1 12.2(15) . . . 8_453 ?
C5 C8 O4 Sr1 -166.6(10) . . . 8_453 ?
N3 C9 O5 Sr1 38(4) . . . . ?
N2 C9 O5 Sr1 -147(2) . . . . ?
N4 C12 O6 Sr1 157(3) . . . . ?
N5 C12 O6 Sr1 -27(4) . . . . ?
N4 C12 O6 Sr1 11(4) . . . 7_544 ?
N5 C12 O6 Sr1 -173(2) . . . 7_544 ?
N5B C12B O6 Sr1 42(9) . . . . ?
N4B C12B O6 Sr1 -127(6) . . . . ?
N5B C12B O6 Sr1 161(6) . . . 7_544 ?
N4B C12B O6 Sr1 -9(8) . . . 7_544 ?
